data_4331610
loop_
_publ_author_name
'Salmon, Lionel'
'Thu\'ery, Pierre'
'Rivi\`ere, Eric'
'Ephritikhine, Michel'

_publ_section_title
;
 Synthesis, Structure, and Magnetic Behavior of a Series of Trinuclear
 Schiff Base Complexes of 5f (UIV, ThIV) and 3d (CuII, ZnII) Ions
;
_journal_issue 1
_journal_name_full 'Inorganic Chemistry'
_journal_page_first 83
_journal_page_last 93
_journal_paper_doi 10.1021/ic0512375
_journal_volume 45
_journal_year 2006
_chemical_formula_sum 'C65 H49 N9 O8 U Zn2'
_chemical_formula_weight 1452.90
_space_group_IT_number 14
_symmetry_cell_setting monoclinic
_symmetry_space_group_name_Hall '-P 2yn'
_symmetry_space_group_name_H-M 'P 1 21/n 1'
_atom_sites_solution_hydrogens geom
_atom_sites_solution_primary patter
_atom_sites_solution_secondary difmap
_audit_creation_method SHELXL-97
_cell_angle_alpha 90.00
_cell_angle_beta 105.069(6)
_cell_angle_gamma 90.00
_cell_formula_units_Z 4
_cell_length_a 15.7345(11)
_cell_length_b 21.006(3)
_cell_length_c 17.375(2)
_cell_measurement_reflns_used 37313
_cell_measurement_temperature 100(2)
_cell_measurement_theta_max 25.68
_cell_measurement_theta_min 2.63
_cell_volume 5545.3(11)
_computing_cell_refinement 'HKL2000 (Otwinowski & Minor, 1997)'
_computing_data_collection 'Kappa-CCD software (Nonius B.V., 1998)'
_computing_data_reduction 'HKL2000 (Otwinowski & Minor, 1997)'
_computing_molecular_graphics 'SHELXTL (Sheldrick, 1999)'
_computing_publication_material 'SHELXTL (Sheldrick, 1999)'
_computing_structure_refinement 'SHELXL-97 (Sheldrick, 1997)'
_computing_structure_solution 'SHELXS-97 (Sheldrick, 1997)'
_diffrn_ambient_temperature 100(2)
_diffrn_measured_fraction_theta_full 0.990
_diffrn_measured_fraction_theta_max 0.990
_diffrn_measurement_device_type 'Nonius Kappa-CCD'
_diffrn_measurement_method '\f scans'
_diffrn_radiation_monochromator graphite
_diffrn_radiation_source 'fine-focus sealed tube'
_diffrn_radiation_type MoK\a
_diffrn_radiation_wavelength 0.71073
_diffrn_reflns_av_R_equivalents 0.0633
_diffrn_reflns_av_sigmaI/netI 0.1125
_diffrn_reflns_limit_h_max 19
_diffrn_reflns_limit_h_min -17
_diffrn_reflns_limit_k_max 25
_diffrn_reflns_limit_k_min -25
_diffrn_reflns_limit_l_max 21
_diffrn_reflns_limit_l_min -21
_diffrn_reflns_number 37313
_diffrn_reflns_theta_full 25.68
_diffrn_reflns_theta_max 25.68
_diffrn_reflns_theta_min 2.63
_diffrn_standards_decay_% none
_diffrn_standards_interval_time 0
_exptl_absorpt_coefficient_mu 3.840
_exptl_absorpt_correction_T_max 0.736
_exptl_absorpt_correction_T_min 0.452
_exptl_absorpt_correction_type refdelf
_exptl_absorpt_process_details 'program DELABS from PLATON (Spek, 2000)'
_exptl_crystal_colour 'translucent dark red'
_exptl_crystal_density_diffrn 1.740
_exptl_crystal_density_meas ?
_exptl_crystal_description parallelepiped
_exptl_crystal_F_000 2872
_exptl_crystal_size_max 0.15
_exptl_crystal_size_mid 0.08
_exptl_crystal_size_min 0.08
_refine_diff_density_max 0.774
_refine_diff_density_min -0.850
_refine_diff_density_rms 0.159
_refine_ls_extinction_method none
_refine_ls_goodness_of_fit_ref 0.965
_refine_ls_hydrogen_treatment constr
_refine_ls_matrix_type full
_refine_ls_number_parameters 766
_refine_ls_number_reflns 10431
_refine_ls_number_restraints 66
_refine_ls_restrained_S_all 0.966
_refine_ls_R_factor_all 0.2173
_refine_ls_R_factor_gt 0.0828
_refine_ls_shift/su_max 0.000
_refine_ls_shift/su_mean 0.000
_refine_ls_structure_factor_coef Fsqd
_refine_ls_weighting_details 'calc w=1/[\s^2^(Fo^2^)+(0.0230P)^2^] where P=(Fo^2^+2Fc^2^)/3'
_refine_ls_weighting_scheme calc
_refine_ls_wR_factor_gt 0.1141
_refine_ls_wR_factor_ref 0.1545
_reflns_number_gt 4415
_reflns_number_total 10431
_reflns_threshold_expression >2sigma(I)
_cod_data_source_file ic0512375sup1.cif
_cod_data_source_block 2
_cod_depositor_comments
;
The following automatic conversions were performed:

'_exptl_crystal_density_meas' value 'not measured' was changed to '?'
- the value is perceived as not measured.

Automatic conversion script
Id: cif_fix_values 3008 2015-01-20 13:52:24Z robertas 
;
_cod_original_sg_symbol_H-M 'P 21/n'
_cod_database_code 4331610

loop_
_symmetry_equiv_pos_as_xyz
'x, y, z'
'-x+1/2, y+1/2, -z+1/2'
'-x, -y, -z'
'x-1/2, -y-1/2, z-1/2'

loop_
_atom_site_label
_atom_site_type_symbol
_atom_site_fract_x
_atom_site_fract_y
_atom_site_fract_z
_atom_site_U_iso_or_equiv
_atom_site_adp_type
_atom_site_occupancy
_atom_site_symmetry_multiplicity
_atom_site_calc_flag
_atom_site_refinement_flags
U U 0.70833(3) 0.00855(2) 0.84956(4) 0.04151(17) Uani 1 1 d .
Zn1 Zn 0.87640(10) -0.11125(7) 0.84470(11) 0.0405(5) Uani 1 1 d .
Zn2 Zn 0.51139(11) 0.10481(8) 0.83529(11) 0.0481(5) Uani 1 1 d .
O1 O 0.6592(5) 0.0202(4) 0.7127(6) 0.045(3) Uani 1 1 d .
O2 O 0.7858(6) -0.0562(4) 0.7741(7) 0.049(3) Uani 1 1 d .
O3 O 0.8377(5) -0.0515(4) 0.9167(6) 0.041(2) Uani 1 1 d .
O4 O 0.7471(6) 0.0169(4) 0.9870(6) 0.049(3) Uani 1 1 d .
O5 O 0.6399(5) -0.0875(4) 0.8601(6) 0.037(2) Uani 1 1 d .
O6 O 0.5550(5) 0.0161(4) 0.8511(5) 0.043(2) Uani 1 1 d .
O7 O 0.6407(6) 0.1124(4) 0.8531(6) 0.053(3) Uani 1 1 d .
O8 O 0.7994(5) 0.0949(4) 0.8488(6) 0.046(3) Uani 1 1 d .
N1 N 0.9508(7) -0.1117(5) 0.7655(8) 0.040(3) Uani 1 1 d .
N2 N 0.9991(8) -0.1152(5) 0.9237(8) 0.050(3) Uani 1 1 d .
N3 N 0.4154(7) 0.0856(6) 0.8929(8) 0.045(3) Uani 1 1 d .
N4 N 0.5081(8) 0.1924(6) 0.8849(7) 0.051(3) Uani 1 1 d .
C1 C 0.7115(9) 0.0020(7) 0.6644(10) 0.050(4) Uani 1 1 d .
C2 C 0.7849(8) -0.0382(6) 0.6989(11) 0.047(4) Uani 1 1 d .
C3 C 0.8468(10) -0.0547(6) 0.6564(10) 0.042(4) Uani 1 1 d .
C4 C 0.8328(10) -0.0316(8) 0.5784(10) 0.063(5) Uani 1 1 d .
H4 H 0.8732 -0.0415 0.5495 0.076 Uiso 1 1 calc R
C5 C 0.7619(9) 0.0047(8) 0.5443(8) 0.055(4) Uani 1 1 d .
H5 H 0.7539 0.0179 0.4919 0.066 Uiso 1 1 calc R
C6 C 0.7001(9) 0.0230(7) 0.5858(10) 0.055(5) Uani 1 1 d .
H6 H 0.6524 0.0485 0.5614 0.065 Uiso 1 1 calc R
C7 C 0.9291(9) -0.0865(7) 0.6941(10) 0.048(4) Uani 1 1 d .
H7 H 0.9706 -0.0892 0.6645 0.057 Uiso 1 1 calc R
C8 C 1.0380(8) -0.1358(6) 0.7998(10) 0.042(4) Uani 1 1 d .
C9 C 1.0971(9) -0.1566(6) 0.7590(9) 0.039(4) Uani 1 1 d .
H9 H 1.0812 -0.1558 0.7036 0.047 Uiso 1 1 calc R
C10 C 1.1785(10) -0.1783(6) 0.7983(12) 0.055(5) Uani 1 1 d .
H10 H 1.2172 -0.1930 0.7699 0.066 Uiso 1 1 calc R
C11 C 1.2039(10) -0.1784(6) 0.8833(13) 0.059(5) Uani 1 1 d .
H11 H 1.2600 -0.1915 0.9110 0.071 Uiso 1 1 calc R
C12 C 1.1427(9) -0.1586(6) 0.9243(9) 0.045(4) Uani 1 1 d .
H12 H 1.1577 -0.1596 0.9797 0.054 Uiso 1 1 calc R
C13 C 1.0618(8) -0.1379(6) 0.8837(10) 0.036(4) Uani 1 1 d .
C14 C 1.0188(8) -0.0947(6) 0.9969(9) 0.036(4) Uani 1 1 d .
H14 H 1.0773 -0.0977 1.0261 0.043 Uiso 1 1 calc R
C15 C 0.9572(9) -0.0677(6) 1.0361(10) 0.042(4) Uani 1 1 d .
C16 C 0.8737(8) -0.0434(7) 0.9946(9) 0.038(4) Uani 1 1 d .
C17 C 0.8218(8) -0.0073(7) 1.0330(8) 0.039(3) Uani 1 1 d .
C18 C 0.8496(8) 0.0015(7) 1.1153(8) 0.045(4) Uani 1 1 d .
H18 H 0.8143 0.0228 1.1422 0.053 Uiso 1 1 calc R
C19 C 0.9299(10) -0.0221(7) 1.1556(9) 0.051(4) Uani 1 1 d .
H19 H 0.9491 -0.0155 1.2103 0.061 Uiso 1 1 calc R
C20 C 0.9837(10) -0.0555(7) 1.1180(11) 0.052(4) Uani 1 1 d .
H20 H 1.0382 -0.0701 1.1478 0.063 Uiso 1 1 calc R
C21 C 0.5627(8) -0.0915(7) 0.8800(8) 0.036(4) Uani 1 1 d .
C22 C 0.5162(9) -0.0336(7) 0.8785(8) 0.040(4) Uani 1 1 d .
C23 C 0.4404(8) -0.0291(6) 0.9055(9) 0.042(4) Uani 1 1 d .
C24 C 0.4063(9) -0.0874(7) 0.9278(9) 0.050(4) Uani 1 1 d .
H24 H 0.3550 -0.0868 0.9447 0.060 Uiso 1 1 calc R
C25 C 0.4468(10) -0.1423(7) 0.9246(10) 0.055(5) Uani 1 1 d .
H25 H 0.4230 -0.1799 0.9383 0.066 Uiso 1 1 calc R
C26 C 0.5235(8) -0.1439(7) 0.9013(8) 0.039(4) Uani 1 1 d .
H26 H 0.5503 -0.1831 0.8999 0.047 Uiso 1 1 calc R
C27 C 0.3957(9) 0.0309(7) 0.9156(9) 0.043(4) Uani 1 1 d .
H27 H 0.3499 0.0287 0.9403 0.051 Uiso 1 1 calc R
C28 C 0.3748(10) 0.1433(7) 0.9091(10) 0.051(4) Uani 1 1 d .
C29 C 0.2971(11) 0.1429(8) 0.9304(10) 0.065(5) Uani 1 1 d .
H29 H 0.2666 0.1052 0.9320 0.078 Uiso 1 1 calc R
C30 C 0.2649(10) 0.2015(8) 0.9496(12) 0.076(6) Uani 1 1 d .
H30 H 0.2115 0.2034 0.9630 0.091 Uiso 1 1 calc R
C31 C 0.3138(11) 0.2572(7) 0.9486(11) 0.069(6) Uani 1 1 d .
H31 H 0.2933 0.2957 0.9631 0.083 Uiso 1 1 calc R
C32 C 0.3916(11) 0.2558(7) 0.9266(10) 0.058(5) Uani 1 1 d .
H32 H 0.4223 0.2935 0.9251 0.069 Uiso 1 1 calc R
C33 C 0.4247(10) 0.1986(7) 0.9064(10) 0.053(4) Uani 1 1 d .
C34 C 0.5716(10) 0.2332(7) 0.8993(10) 0.061(5) Uani 1 1 d .
H34 H 0.5611 0.2722 0.9204 0.073 Uiso 1 1 calc R
C35 C 0.6556(10) 0.2240(7) 0.8860(10) 0.051(4) Uani 1 1 d .
C36 C 0.6885(10) 0.1643(6) 0.8653(9) 0.044(4) Uani 1 1 d .
C37 C 0.7760(10) 0.1548(8) 0.8598(9) 0.049(4) Uani 1 1 d .
C38 C 0.8291(11) 0.2067(7) 0.8690(8) 0.053(4) Uani 1 1 d .
H38 H 0.8861 0.2025 0.8637 0.064 Uiso 1 1 calc R
C39 C 0.7978(11) 0.2690(8) 0.8871(10) 0.063(5) Uani 1 1 d .
H39 H 0.8346 0.3043 0.8928 0.076 Uiso 1 1 calc R
C40 C 0.7117(10) 0.2754(7) 0.8960(10) 0.056(5) Uani 1 1 d .
H40 H 0.6924 0.3149 0.9089 0.067 Uiso 1 1 calc R
N5 N 0.8270(7) -0.2013(5) 0.8423(7) 0.047(4) Uani 1 1 d .
C41 C 0.7446(9) -0.2127(8) 0.8500(10) 0.061(5) Uani 1 1 d .
H41 H 0.7097 -0.1780 0.8548 0.073 Uiso 1 1 calc R
C42 C 0.7107(11) -0.2715(7) 0.8509(13) 0.082(6) Uani 1 1 d .
H42 H 0.6562 -0.2770 0.8615 0.099 Uiso 1 1 calc R
C43 C 0.7565(10) -0.3225(7) 0.8362(9) 0.052(4) Uani 1 1 d .
H43 H 0.7307 -0.3626 0.8294 0.063 Uiso 1 1 calc R
C44 C 0.8411(8) -0.3144(7) 0.8313(9) 0.043(4) Uani 1 1 d .
H44 H 0.8755 -0.3494 0.8266 0.052 Uiso 1 1 calc R
C45 C 0.8752(10) -0.2526(6) 0.8337(10) 0.060(5) Uani 1 1 d .
H45 H 0.9323 -0.2468 0.8293 0.072 Uiso 1 1 calc R
N6 N 0.4534(7) 0.1103(6) 0.7152(8) 0.050(4) Uani 1 1 d .
C46 C 0.4577(10) 0.0610(7) 0.6708(11) 0.054(5) Uani 1 1 d .
H46 H 0.4884 0.0256 0.6957 0.065 Uiso 1 1 calc R
C47 C 0.4203(11) 0.0573(8) 0.5899(12) 0.072(6) Uani 1 1 d .
H47 H 0.4277 0.0220 0.5601 0.086 Uiso 1 1 calc R
C48 C 0.3710(11) 0.1096(8) 0.5559(11) 0.074(6) Uani 1 1 d .
H48 H 0.3389 0.1076 0.5028 0.089 Uiso 1 1 calc R
C49 C 0.3686(12) 0.1634(8) 0.5978(11) 0.088(7) Uani 1 1 d .
H49 H 0.3406 0.1999 0.5735 0.106 Uiso 1 1 calc R
C50 C 0.4103(9) 0.1619(6) 0.6799(10) 0.053(5) Uani 1 1 d .
H50 H 0.4078 0.1978 0.7106 0.064 Uiso 1 1 calc R
N7 N -0.0153(11) 0.3980(8) 0.8984(13) 0.102(6) Uani 1 1 d U
C51 C 0.0382(12) 0.3659(10) 0.9592(13) 0.096(7) Uani 1 1 d U
H51 H 0.0532 0.3824 1.0107 0.115 Uiso 1 1 calc R
C52 C 0.0694(12) 0.3086(11) 0.9428(14) 0.102(7) Uani 1 1 d U
H52 H 0.1032 0.2858 0.9859 0.123 Uiso 1 1 calc R
C53 C 0.0563(11) 0.2817(8) 0.8710(11) 0.071(6) Uani 1 1 d .
H53 H 0.0812 0.2429 0.8634 0.086 Uiso 1 1 calc R
C54 C 0.0068(12) 0.3134(8) 0.8129(12) 0.075(6) Uani 1 1 d .
H54 H -0.0033 0.2969 0.7617 0.090 Uiso 1 1 calc R
C55 C -0.0316(11) 0.3698(9) 0.8228(11) 0.073(5) Uani 1 1 d .
H55 H -0.0688 0.3899 0.7791 0.088 Uiso 1 1 calc R
N8 N 0.5492(12) 0.3516(8) 0.0490(11) 0.098(6) Uani 1 1 d U
C56 C 0.4857(15) 0.3728(10) 0.0810(15) 0.101(7) Uani 1 1 d U
H56 H 0.4368 0.3905 0.0454 0.122 Uiso 1 1 calc R
C57 C 0.4833(13) 0.3718(9) 0.1600(14) 0.096(7) Uani 1 1 d U
H57 H 0.4391 0.3912 0.1781 0.115 Uiso 1 1 calc R
C58 C 0.5519(14) 0.3396(9) 0.2093(14) 0.099(7) Uani 1 1 d U
H58 H 0.5537 0.3330 0.2626 0.119 Uiso 1 1 calc R
C59 C 0.6198(16) 0.3166(10) 0.1774(16) 0.113(8) Uani 1 1 d U
H59 H 0.6677 0.2957 0.2104 0.135 Uiso 1 1 calc R
C60 C 0.6161(16) 0.3245(10) 0.1003(17) 0.116(8) Uani 1 1 d U
H60 H 0.6632 0.3101 0.0819 0.139 Uiso 1 1 calc R
N9 N 0.3261(11) 0.4107(7) 0.8920(9) 0.073(5) Uani 1 1 d .
C61 C 0.2431(14) 0.4041(9) 0.8454(13) 0.082(6) Uani 1 1 d .
H61 H 0.2140 0.3664 0.8506 0.098 Uiso 1 1 calc R
C62 C 0.1994(13) 0.4464(10) 0.7930(13) 0.087(7) Uani 1 1 d .
H62 H 0.1427 0.4390 0.7617 0.105 Uiso 1 1 calc R
C63 C 0.2441(12) 0.5022(9) 0.7883(12) 0.088(6) Uani 1 1 d .
H63 H 0.2175 0.5340 0.7530 0.106 Uiso 1 1 calc R
C64 C 0.3288(12) 0.5108(9) 0.8362(11) 0.073(5) Uani 1 1 d U
H64 H 0.3586 0.5487 0.8340 0.088 Uiso 1 1 calc R
C65 C 0.3666(11) 0.4651(10) 0.8848(12) 0.073(5) Uani 1 1 d U
H65 H 0.4240 0.4710 0.9155 0.088 Uiso 1 1 calc R

loop_
_atom_site_aniso_label
_atom_site_aniso_U_11
_atom_site_aniso_U_22
_atom_site_aniso_U_33
_atom_site_aniso_U_23
_atom_site_aniso_U_13
_atom_site_aniso_U_12
U 0.0394(3) 0.0387(3) 0.0462(3) -0.0007(4) 0.0108(2) 0.0016(3)
Zn1 0.0405(9) 0.0408(10) 0.0416(12) 0.0002(9) 0.0130(8) -0.0002(8)
Zn2 0.0492(11) 0.0466(11) 0.0480(13) -0.0019(9) 0.0114(9) 0.0070(8)
O1 0.045(5) 0.040(6) 0.044(7) 0.012(5) 0.004(5) 0.002(5)
O2 0.049(6) 0.051(6) 0.047(8) 0.004(6) 0.012(6) 0.006(5)
O3 0.031(5) 0.059(6) 0.038(7) 0.004(5) 0.015(5) 0.010(4)
O4 0.051(6) 0.055(6) 0.045(7) -0.002(6) 0.017(5) -0.003(5)
O5 0.036(5) 0.020(5) 0.055(7) 0.002(5) 0.010(5) 0.000(4)
O6 0.043(5) 0.040(5) 0.048(7) 0.016(5) 0.017(5) 0.012(5)
O7 0.052(6) 0.034(6) 0.072(9) 0.003(6) 0.015(6) -0.007(5)
O8 0.042(6) 0.038(6) 0.053(8) -0.006(5) 0.005(5) -0.005(5)
N1 0.041(7) 0.046(7) 0.038(8) -0.021(7) 0.021(6) -0.008(6)
N2 0.057(8) 0.035(7) 0.058(10) -0.007(7) 0.013(7) -0.005(6)
N3 0.030(7) 0.047(8) 0.058(10) -0.016(7) 0.008(6) -0.004(6)
N4 0.054(8) 0.058(9) 0.042(9) 0.018(7) 0.014(7) 0.013(7)
C1 0.060(9) 0.040(10) 0.051(11) 0.001(9) 0.013(8) 0.002(8)
C2 0.032(8) 0.028(8) 0.065(13) -0.015(8) -0.013(8) -0.016(6)
C3 0.054(10) 0.044(9) 0.035(10) -0.012(8) 0.021(8) -0.007(7)
C4 0.042(9) 0.111(15) 0.036(11) -0.001(10) 0.011(8) -0.024(9)
C5 0.053(8) 0.074(11) 0.033(9) 0.004(10) 0.004(7) 0.002(9)
C6 0.044(8) 0.055(11) 0.061(13) -0.014(9) 0.007(8) 0.007(7)
C7 0.031(8) 0.055(10) 0.058(13) -0.020(9) 0.015(8) -0.008(7)
C8 0.027(8) 0.046(9) 0.058(12) 0.002(8) 0.021(8) -0.016(7)
C9 0.040(8) 0.037(8) 0.040(10) -0.010(7) 0.010(7) -0.008(7)
C10 0.041(10) 0.038(9) 0.091(16) -0.004(10) 0.026(10) -0.001(7)
C11 0.040(9) 0.029(9) 0.109(18) 0.005(10) 0.021(11) -0.014(7)
C12 0.062(10) 0.034(8) 0.037(10) 0.005(7) 0.008(8) -0.012(7)
C13 0.025(7) 0.035(8) 0.050(11) 0.008(7) 0.017(7) 0.005(6)
C14 0.023(8) 0.050(10) 0.035(10) 0.001(8) 0.010(8) 0.007(6)
C15 0.037(8) 0.040(9) 0.046(12) -0.016(8) 0.008(8) -0.013(7)
C16 0.037(8) 0.059(10) 0.024(9) 0.005(7) 0.016(7) 0.002(7)
C17 0.046(8) 0.041(8) 0.029(8) -0.003(8) 0.005(7) -0.015(8)
C18 0.042(7) 0.049(9) 0.043(9) 0.004(9) 0.011(7) -0.009(8)
C19 0.064(10) 0.053(10) 0.045(11) 0.003(8) 0.031(9) -0.011(8)
C20 0.049(9) 0.044(9) 0.066(14) 0.006(9) 0.019(9) -0.011(7)
C21 0.038(8) 0.041(9) 0.035(10) 0.002(7) 0.021(7) -0.007(7)
C22 0.043(8) 0.052(9) 0.028(9) 0.008(7) 0.015(7) -0.007(7)
C23 0.032(8) 0.036(8) 0.057(11) 0.002(8) 0.011(7) 0.010(6)
C24 0.042(9) 0.061(11) 0.048(12) -0.003(9) 0.014(8) 0.008(8)
C25 0.054(10) 0.050(10) 0.062(13) -0.001(9) 0.017(9) -0.008(8)
C26 0.037(8) 0.049(9) 0.028(9) 0.005(7) 0.004(7) 0.005(7)
C27 0.036(8) 0.047(9) 0.042(11) -0.011(8) 0.006(7) -0.002(7)
C28 0.047(10) 0.043(9) 0.063(13) 0.005(9) 0.013(9) 0.005(8)
C29 0.078(12) 0.053(11) 0.072(15) 0.011(10) 0.034(11) 0.009(9)
C30 0.054(11) 0.072(13) 0.118(19) -0.010(12) 0.053(11) 0.009(9)
C31 0.076(13) 0.027(9) 0.103(17) 0.011(10) 0.023(12) 0.008(9)
C32 0.075(12) 0.046(10) 0.061(13) 0.006(9) 0.034(10) -0.002(9)
C33 0.062(11) 0.039(9) 0.058(13) -0.007(9) 0.015(9) -0.007(8)
C34 0.062(11) 0.044(10) 0.070(14) 0.004(9) 0.004(10) -0.003(9)
C35 0.060(11) 0.043(10) 0.053(12) -0.005(8) 0.020(9) -0.005(8)
C36 0.067(11) 0.019(7) 0.046(11) -0.005(7) 0.012(8) 0.002(7)
C37 0.050(10) 0.059(11) 0.038(11) -0.004(9) 0.012(8) -0.028(8)
C38 0.080(12) 0.062(11) 0.009(9) -0.002(8) -0.002(8) -0.016(9)
C39 0.080(13) 0.055(11) 0.053(13) -0.011(9) 0.016(10) -0.025(9)
C40 0.066(11) 0.048(10) 0.057(13) 0.003(9) 0.021(10) -0.011(9)
N5 0.044(7) 0.041(7) 0.047(9) -0.004(6) -0.004(7) 0.016(6)
C41 0.028(8) 0.063(11) 0.089(15) 0.022(10) 0.007(9) -0.003(8)
C42 0.078(12) 0.045(10) 0.15(2) -0.036(13) 0.071(13) -0.031(10)
C43 0.081(12) 0.036(9) 0.038(11) -0.020(8) 0.014(9) -0.001(8)
C44 0.038(8) 0.052(9) 0.050(11) -0.009(8) 0.030(8) -0.002(7)
C45 0.072(11) 0.032(9) 0.097(16) 0.010(9) 0.057(11) 0.000(8)
N6 0.052(8) 0.036(7) 0.058(10) -0.011(7) 0.004(7) 0.009(6)
C46 0.055(10) 0.043(10) 0.061(14) 0.011(9) 0.010(10) 0.013(8)
C47 0.089(13) 0.057(11) 0.067(15) 0.012(10) 0.016(11) 0.026(10)
C48 0.111(15) 0.046(11) 0.055(13) -0.001(10) 0.003(11) 0.023(10)
C49 0.132(17) 0.059(12) 0.049(14) 0.034(11) -0.021(12) 0.026(11)
C50 0.065(11) 0.023(8) 0.071(14) -0.003(8) 0.017(10) 0.007(7)
N7 0.107(9) 0.094(9) 0.109(10) 0.014(8) 0.038(8) -0.013(7)
C51 0.088(9) 0.105(10) 0.083(10) -0.024(8) 0.003(8) -0.001(8)
C52 0.090(10) 0.115(11) 0.100(11) 0.007(9) 0.024(8) 0.016(8)
C53 0.085(13) 0.058(11) 0.054(13) -0.014(10) -0.013(10) 0.049(10)
C54 0.098(15) 0.069(13) 0.069(15) -0.016(11) 0.043(12) 0.022(11)
C55 0.073(12) 0.105(16) 0.043(13) 0.012(12) 0.016(10) 0.012(11)
N8 0.095(9) 0.099(9) 0.097(10) -0.013(8) 0.022(8) -0.015(7)
C56 0.102(10) 0.103(10) 0.098(11) -0.010(9) 0.021(8) -0.008(8)
C57 0.099(10) 0.091(10) 0.094(11) -0.006(8) 0.019(8) -0.029(8)
C58 0.115(10) 0.078(9) 0.101(11) 0.000(8) 0.023(8) -0.031(8)
C59 0.129(11) 0.096(11) 0.109(12) 0.006(9) 0.026(9) 0.013(8)
C60 0.128(11) 0.103(11) 0.118(12) -0.018(9) 0.033(9) 0.010(8)
N9 0.085(11) 0.074(11) 0.060(12) -0.025(9) 0.020(9) 0.017(9)
C61 0.109(17) 0.073(14) 0.069(16) 0.003(12) 0.033(14) -0.009(12)
C62 0.087(15) 0.093(16) 0.079(18) 0.013(13) 0.017(13) -0.017(13)
C63 0.094(14) 0.078(15) 0.102(17) 0.027(14) 0.042(13) 0.016(13)
C64 0.088(9) 0.072(9) 0.074(9) -0.005(8) 0.043(7) -0.020(8)
C65 0.060(8) 0.088(9) 0.074(10) -0.012(8) 0.022(7) 0.002(7)

loop_
_atom_type_symbol
_atom_type_description
_atom_type_scat_dispersion_real
_atom_type_scat_dispersion_imag
_atom_type_scat_source
C C 0.0033 0.0016 'International Tables Vol C Tables 4.2.6.8 and 6.1.1.4'
H H 0.0000 0.0000 'International Tables Vol C Tables 4.2.6.8 and 6.1.1.4'
N N 0.0061 0.0033 'International Tables Vol C Tables 4.2.6.8 and 6.1.1.4'
O O 0.0106 0.0060 'International Tables Vol C Tables 4.2.6.8 and 6.1.1.4'
Zn Zn 0.2839 1.4301 'International Tables Vol C Tables 4.2.6.8 and 6.1.1.4'
U U -9.6767 9.6646 'International Tables Vol C Tables 4.2.6.8 and 6.1.1.4'

loop_
_geom_angle_atom_site_label_1
_geom_angle_atom_site_label_2
_geom_angle_atom_site_label_3
_geom_angle
O4 U O1 168.8(3)
O4 U O8 87.1(3)
O1 U O8 87.3(3)
O4 U O5 89.3(3)
O1 U O5 97.8(3)
O8 U O5 169.9(3)
O4 U O3 65.1(3)
O1 U O3 124.4(3)
O8 U O3 88.1(3)
O5 U O3 81.8(3)
O4 U O6 88.8(3)
O1 U O6 86.4(3)
O8 U O6 124.6(3)
O5 U O6 64.7(3)
O3 U O6 138.0(3)
O4 U O2 124.5(3)
O1 U O2 65.4(3)
O8 U O2 92.2(3)
O5 U O2 82.2(3)
O3 U O2 59.4(3)
O6 U O2 133.2(3)
O4 U O7 84.6(3)
O1 U O7 84.2(3)
O8 U O7 64.7(3)
O5 U O7 124.3(3)
O3 U O7 140.6(3)
O6 U O7 59.9(3)
O2 U O7 143.1(4)
Zn2 U Zn1 169.11(4)
O3 Zn1 O2 74.5(4)
O3 Zn1 N1 139.5(4)
O2 Zn1 N1 91.8(5)
O3 Zn1 N5 115.0(5)
O2 Zn1 N5 108.6(4)
N1 Zn1 N5 105.5(5)
O3 Zn1 N2 89.6(4)
O2 Zn1 N2 146.2(4)
N1 Zn1 N2 81.1(5)
N5 Zn1 N2 105.2(4)
O6 Zn2 O7 75.5(4)
O6 Zn2 N4 146.8(4)
O7 Zn2 N4 89.9(5)
O6 Zn2 N6 103.9(4)
O7 Zn2 N6 108.7(5)
N4 Zn2 N6 109.0(5)
O6 Zn2 N3 91.1(4)
O7 Zn2 N3 142.5(5)
N4 Zn2 N3 82.5(5)
N6 Zn2 N3 108.5(5)
C7 N1 C8 121.3(13)
C14 N2 C13 124.6(12)
C27 N3 C28 122.9(13)
C34 N4 C33 126.4(14)
O1 C1 C6 124.3(13)
O1 C1 C2 117.1(14)
C6 C1 C2 118.5(15)
O2 C2 C3 127.0(13)
O2 C2 C1 111.8(15)
C3 C2 C1 121.2(16)
C4 C3 C2 117.8(15)
C4 C3 C7 119.5(15)
C2 C3 C7 122.2(15)
C5 C4 C3 121.5(16)
C4 C5 C6 122.1(15)
C1 C6 C5 118.9(14)
N1 C7 C3 126.5(15)
C9 C8 C13 119.3(13)
C9 C8 N1 126.6(15)
C13 C8 N1 114.1(13)
C10 C9 C8 121.3(15)
C9 C10 C11 119.6(16)
C12 C11 C10 118.7(15)
C13 C12 C11 120.5(16)
C12 C13 C8 120.6(14)
C12 C13 N2 121.9(15)
C8 C13 N2 117.5(12)
N2 C14 C15 125.1(12)
C20 C15 C16 116.3(14)
C20 C15 C14 119.7(13)
C16 C15 C14 123.4(14)
O3 C16 C17 113.9(12)
O3 C16 C15 124.1(13)
C17 C16 C15 122.0(14)
O4 C17 C18 123.7(13)
O4 C17 C16 116.8(12)
C18 C17 C16 119.5(13)
C19 C18 C17 118.6(14)
C18 C19 C20 122.6(16)
C19 C20 C15 121.0(15)
O5 C21 C26 128.5(13)
O5 C21 C22 116.0(12)
C26 C21 C22 115.5(12)
O6 C22 C23 124.6(12)
O6 C22 C21 112.9(12)
C23 C22 C21 122.4(12)
C22 C23 C24 116.5(12)
C22 C23 C27 125.1(13)
C24 C23 C27 118.3(13)
C25 C24 C23 121.1(15)
C24 C25 C26 120.2(15)
C25 C26 C21 124.0(14)
N3 C27 C23 124.6(14)
C29 C28 C33 124.0(15)
C29 C28 N3 121.6(14)
C33 C28 N3 114.2(14)
C28 C29 C30 117.5(15)
C31 C30 C29 119.7(15)
C32 C31 C30 121.1(15)
C31 C32 C33 120.5(15)
C32 C33 C28 117.1(15)
C32 C33 N4 124.2(14)
C28 C33 N4 118.7(14)
N4 C34 C35 125.9(16)
C40 C35 C34 117.9(15)
C40 C35 C36 117.1(15)
C34 C35 C36 125.0(14)
O7 C36 C37 113.5(12)
O7 C36 C35 122.5(13)
C37 C36 C35 123.9(13)
O8 C37 C38 126.0(15)
O8 C37 C36 116.7(12)
C38 C37 C36 117.2(16)
C37 C38 C39 120.9(16)
C40 C39 C38 119.6(14)
C35 C40 C39 121.0(15)
C45 N5 C41 116.7(13)
C42 C41 N5 123.6(15)
C41 C42 C43 119.4(16)
C42 C43 C44 119.3(14)
C43 C44 C45 119.0(13)
N5 C45 C44 121.4(13)
C46 N6 C50 118.0(14)
N6 C46 C47 125.1(15)
C46 C47 C48 115.8(17)
C49 C48 C47 121.6(17)
C48 C49 C50 117.3(15)
N6 C50 C49 121.9(15)
C51 N7 C55 116.6(18)
N7 C51 C52 118(2)
C51 C52 C53 126(2)
C54 C53 C52 115.4(17)
C53 C54 C55 123.3(18)
C54 C55 N7 120.4(17)
C60 N8 C56 114(2)
N8 C56 C57 128(2)
C58 C57 C56 114(2)
C57 C58 C59 119(2)
C60 C59 C58 121(2)
C59 C60 N8 123(3)
C65 N9 C61 116.4(16)
N9 C61 C62 126.0(19)
C61 C62 C63 115.3(19)
C64 C63 C62 120.0(18)
C65 C64 C63 119.6(18)
N9 C65 C64 122.6(17)

loop_
_geom_bond_atom_site_label_1
_geom_bond_atom_site_label_2
_geom_bond_distance
U O4 2.313(10)
U O1 2.314(9)
U O8 2.314(9)
U O5 2.316(8)
U O3 2.421(8)
U O6 2.425(8)
U O2 2.426(10)
U O7 2.436(9)
U Zn2 3.6542(17)
U Zn1 3.6673(17)
Zn1 O3 1.977(9)
Zn1 O2 1.992(9)
Zn1 N1 2.025(11)
Zn1 N5 2.042(11)
Zn1 N2 2.060(12)
Zn2 O6 1.979(8)
Zn2 O7 1.984(9)
Zn2 N4 2.039(13)
Zn2 N6 2.052(13)
Zn2 N3 2.058(12)
O1 C1 1.373(16)
O2 C2 1.357(18)
O2 O3 2.402(15)
O2 N1 2.885(14)
O3 C16 1.336(15)
O3 N2 2.846(14)
O4 C17 1.337(14)
O5 C21 1.349(14)
O6 C22 1.356(14)
O6 O7 2.427(13)
O6 N3 2.883(14)
O7 C36 1.309(14)
O7 N4 2.843(15)
O8 C37 1.337(17)
N1 C7 1.311(17)
N1 C8 1.438(16)
N1 N2 2.655(19)
N2 C14 1.302(17)
N2 C13 1.427(17)
N3 C27 1.279(16)
N3 C28 1.431(17)
N3 N4 2.701(18)
N4 C34 1.290(16)
N4 C33 1.460(18)
C1 C6 1.40(2)
C1 C2 1.431(18)
C2 C3 1.41(2)
C3 C4 1.40(2)
C3 C7 1.454(19)
C4 C5 1.354(19)
C5 C6 1.406(18)
C8 C9 1.379(18)
C8 C13 1.408(19)
C9 C10 1.364(18)
C10 C11 1.43(2)
C11 C12 1.40(2)
C12 C13 1.356(17)
C14 C15 1.439(18)
C15 C20 1.40(2)
C15 C16 1.420(17)
C16 C17 1.402(18)
C17 C18 1.395(17)
C18 C19 1.368(17)
C19 C20 1.386(19)
C21 C26 1.359(17)
C21 C22 1.416(17)
C22 C23 1.394(18)
C23 C24 1.432(18)
C23 C27 1.475(17)
C24 C25 1.324(18)
C25 C26 1.370(18)
C28 C29 1.367(19)
C28 C33 1.411(18)
C29 C30 1.40(2)
C30 C31 1.40(2)
C31 C32 1.37(2)
C32 C33 1.390(19)
C34 C35 1.41(2)
C35 C40 1.375(18)
C35 C36 1.438(18)
C36 C37 1.419(18)
C37 C38 1.357(18)
C38 C39 1.46(2)
C39 C40 1.411(19)
N5 C45 1.346(16)
N5 C41 1.358(16)
C41 C42 1.348(18)
C42 C43 1.352(19)
C43 C44 1.365(17)
C44 C45 1.402(17)
N6 C46 1.303(17)
N6 C50 1.339(16)
C46 C47 1.38(2)
C47 C48 1.385(19)
C48 C49 1.35(2)
C49 C50 1.41(2)
N7 C51 1.35(2)
N7 C55 1.40(2)
C51 C52 1.36(2)
C52 C53 1.34(2)
C53 C54 1.29(2)
C54 C55 1.36(2)
N8 C60 1.32(2)
N8 C56 1.34(2)
C56 C57 1.38(3)
C57 C58 1.37(2)
C58 C59 1.41(3)
C59 C60 1.33(3)
N9 C65 1.33(2)
N9 C61 1.35(2)
C61 C62 1.33(2)
C62 C63 1.38(2)
C63 C64 1.39(2)
C64 C65 1.31(2)
